data_4310372
loop_
_publ_author_name
'Russell P. Hughes'
'Monique A. Meyer'
'Mark D. Tawa'
'Antony J. Ward'
'Alex Williamson'
'Arnold L. Rheingold'
'Lev N. Zakharov'

_publ_contact_author A.Rheingold
_publ_contact_author_email arheingold@ucsd.edu
_publ_section_title
;
 Does \a-Fluorination Affect the Structural trans-Influence and Kinetic
 trans-Effect of an Alkyl Ligand? Molecular Structures of
 Pd(TMEDA)(CH3)(RF) and a Kinetic Study of the trans to cis Isomerization
 of Pt(TMEDA)(CH3)2I(RF) [RF= CF2CF3, CFHCF3, CH2CF3]
;
_journal_name_full 'Inorganic Chemistry'
_journal_page_first 747
_journal_page_last 756
_journal_paper_doi 10.1021/ic030251j
_journal_volume 43
_journal_year 2004
_chemical_formula_sum 'C9 H20 F4 N2 Pd'
_chemical_formula_weight 338.67
_chemical_name_systematic
;
   ?
;
_space_group_IT_number 14
_symmetry_cell_setting monoclinic
_symmetry_space_group_name_Hall '-P 2yn'
_symmetry_space_group_name_H-M 'P 1 21/n 1'
_atom_sites_solution_hydrogens geom
_atom_sites_solution_primary direct
_atom_sites_solution_secondary difmap
_audit_creation_method SHELXL-97
_cell_angle_alpha 90.00
_cell_angle_beta 104.2400(10)
_cell_angle_gamma 90.00
_cell_formula_units_Z 4
_cell_length_a 8.5809(6)
_cell_length_b 11.1727(7)
_cell_length_c 13.9548(9)
_cell_measurement_temperature 173(2)
_cell_volume 1296.76(15)
_computing_structure_refinement 'SHELXL-97 (Sheldrick, 1997)'
_diffrn_ambient_temperature 173(2)
_diffrn_measured_fraction_theta_full 0.835
_diffrn_measured_fraction_theta_max 0.835
_diffrn_radiation_monochromator graphite
_diffrn_radiation_source 'fine-focus sealed tube'
_diffrn_radiation_type MoK\a
_diffrn_radiation_wavelength 0.71073
_diffrn_reflns_av_R_equivalents 0.0217
_diffrn_reflns_av_sigmaI/netI 0.0246
_diffrn_reflns_limit_h_max 11
_diffrn_reflns_limit_h_min -10
_diffrn_reflns_limit_k_max 14
_diffrn_reflns_limit_k_min -14
_diffrn_reflns_limit_l_max 17
_diffrn_reflns_limit_l_min -16
_diffrn_reflns_number 6203
_diffrn_reflns_theta_full 28.26
_diffrn_reflns_theta_max 28.26
_diffrn_reflns_theta_min 2.36
_exptl_absorpt_coefficient_mu 1.456
_exptl_absorpt_correction_T_max 0.7594
_exptl_absorpt_correction_T_min 0.5935
_exptl_crystal_density_diffrn 1.735
_exptl_crystal_density_method 'not measured'
_exptl_crystal_F_000 680
_exptl_crystal_size_max 0.40
_exptl_crystal_size_mid 0.20
_exptl_crystal_size_min 0.20
_refine_diff_density_max 1.618
_refine_diff_density_min -0.514
_refine_diff_density_rms 0.084
_refine_ls_extinction_method none
_refine_ls_goodness_of_fit_ref 1.123
_refine_ls_hydrogen_treatment mixed
_refine_ls_matrix_type full
_refine_ls_number_parameters 150
_refine_ls_number_reflns 2685
_refine_ls_number_restraints 0
_refine_ls_restrained_S_all 1.123
_refine_ls_R_factor_all 0.0301
_refine_ls_R_factor_gt 0.0282
_refine_ls_shift/su_max 0.002
_refine_ls_shift/su_mean 0.000
_refine_ls_structure_factor_coef Fsqd
_refine_ls_weighting_details 'calc w=1/[\s^2^(Fo^2^)+(0.0317P)^2^+1.8294P] where P=(Fo^2^+2Fc^2^)/3'
_refine_ls_weighting_scheme calc
_refine_ls_wR_factor_gt 0.0728
_refine_ls_wR_factor_ref 0.0736
_reflns_number_gt 2546
_reflns_number_total 2685
_reflns_threshold_expression >2sigma(I)
_cod_data_source_file ic030251j_2.cif
_cod_data_source_block compound10
_cod_database_code 4310372

loop_
_symmetry_equiv_pos_as_xyz
'x, y, z'
'-x+1/2, y+1/2, -z+1/2'
'-x, -y, -z'
'x-1/2, -y-1/2, z-1/2'

loop_
_atom_site_label
_atom_site_type_symbol
_atom_site_fract_x
_atom_site_fract_y
_atom_site_fract_z
_atom_site_U_iso_or_equiv
_atom_site_adp_type
_atom_site_occupancy
_atom_site_symmetry_multiplicity
_atom_site_calc_flag
_atom_site_refinement_flags
_atom_site_disorder_assembly
_atom_site_disorder_group
Pd1 Pd 0.10095(2) 0.640917(17) 0.875651(17) 0.02217(9) Uani 1 1 d . . .
N1 N -0.0928(3) 0.7215(2) 0.9290(2) 0.0283(6) Uani 1 1 d . . .
N2 N 0.2525(3) 0.7613(2) 0.9868(2) 0.0286(5) Uani 1 1 d . . .
C1 C -0.0140(4) 0.7881(3) 1.0196(3) 0.0395(8) Uani 1 1 d . . .
H1A H 0.0124 0.7320 1.0762 0.047 Uiso 1 1 calc R . .
H1B H -0.0894 0.8488 1.0337 0.047 Uiso 1 1 calc R . .
C2 C 0.1368(4) 0.8488(3) 1.0090(3) 0.0397(8) Uani 1 1 d . . .
H2A H 0.1095 0.9087 0.9552 0.048 Uiso 1 1 calc R . .
H2B H 0.1870 0.8915 1.0711 0.048 Uiso 1 1 calc R . .
C3 C -0.2045(4) 0.6338(3) 0.9560(3) 0.0437(9) Uani 1 1 d . . .
H3A H -0.2821 0.6760 0.9849 0.066 Uiso 1 1 calc R . .
H3B H -0.1433 0.5768 1.0042 0.066 Uiso 1 1 calc R . .
H3C H -0.2619 0.5906 0.8966 0.066 Uiso 1 1 calc R . .
C4 C -0.1882(4) 0.8033(3) 0.8538(3) 0.0410(8) Uani 1 1 d . . .
H4A H -0.2427 0.7572 0.7954 0.061 Uiso 1 1 calc R . .
H4B H -0.1168 0.8624 0.8350 0.061 Uiso 1 1 calc R . .
H4C H -0.2684 0.8445 0.8811 0.061 Uiso 1 1 calc R . .
C5 C 0.3342(4) 0.6937(3) 1.0760(3) 0.0384(8) Uani 1 1 d . . .
H5A H 0.4123 0.6384 1.0594 0.058 Uiso 1 1 calc R . .
H5B H 0.2545 0.6482 1.1006 0.058 Uiso 1 1 calc R . .
H5C H 0.3901 0.7496 1.1271 0.058 Uiso 1 1 calc R . .
C6 C 0.3758(4) 0.8301(3) 0.9527(3) 0.0420(8) Uani 1 1 d . . .
H6A H 0.3246 0.8749 0.8929 0.063 Uiso 1 1 calc R . .
H6B H 0.4557 0.7749 0.9381 0.063 Uiso 1 1 calc R . .
H6C H 0.4289 0.8860 1.0047 0.063 Uiso 1 1 calc R . .
C7 C 0.2793(4) 0.5589(3) 0.8294(3) 0.0312(7) Uani 1 1 d . . .
H7 H 0.2453 0.4742 0.8133 0.037 Uiso 1 1 calc R . .
C8 C 0.3247(4) 0.6106(3) 0.7406(3) 0.0375(8) Uani 1 1 d . . .
C9 C -0.0551(3) 0.5293(3) 0.7769(2) 0.0277(6) Uani 1 1 d . . .
H9A H -0.0148 0.5180 0.7176 0.042 Uiso 1 1 calc R . .
H9B H -0.1621 0.5658 0.7584 0.042 Uiso 1 1 calc R . .
H9C H -0.0616 0.4516 0.8082 0.042 Uiso 1 1 calc R . .
F1 F 0.4233(2) 0.5560(2) 0.90186(18) 0.0499(6) Uani 1 1 d . . .
F2 F 0.3734(3) 0.7247(2) 0.75102(19) 0.0557(6) Uani 1 1 d . . .
F3 F 0.4491(3) 0.5507(2) 0.7173(2) 0.0625(7) Uani 1 1 d . . .
F4 F 0.2050(3) 0.6061(2) 0.65869(17) 0.0509(6) Uani 1 1 d . . .

loop_
_atom_site_aniso_label
_atom_site_aniso_U_11
_atom_site_aniso_U_22
_atom_site_aniso_U_33
_atom_site_aniso_U_23
_atom_site_aniso_U_13
_atom_site_aniso_U_12
Pd1 0.02148(13) 0.02197(12) 0.02247(16) 0.00060(7) 0.00425(9) -0.00006(7)
N1 0.0254(12) 0.0318(12) 0.0282(17) 0.0055(10) 0.0072(11) 0.0040(9)
N2 0.0269(12) 0.0264(12) 0.0298(17) -0.0031(10) 0.0016(11) -0.0003(9)
C1 0.0401(18) 0.0485(19) 0.032(2) -0.0067(14) 0.0125(16) 0.0081(14)
C2 0.0440(19) 0.0324(16) 0.040(2) -0.0076(13) 0.0048(17) 0.0041(13)
C3 0.0334(18) 0.046(2) 0.057(3) 0.0140(16) 0.0206(18) 0.0024(13)
C4 0.0352(17) 0.0453(19) 0.043(2) 0.0157(15) 0.0099(16) 0.0136(14)
C5 0.0446(19) 0.0389(17) 0.026(2) -0.0024(13) -0.0020(15) -0.0009(14)
C6 0.0428(19) 0.0350(16) 0.045(3) 0.0002(15) 0.0049(17) -0.0117(14)
C7 0.0298(15) 0.0321(15) 0.032(2) -0.0014(12) 0.0079(14) 0.0045(11)
C8 0.0376(18) 0.0430(17) 0.034(2) -0.0049(14) 0.0126(16) 0.0047(14)
C9 0.0274(14) 0.0303(14) 0.0230(18) 0.0016(11) 0.0018(12) -0.0018(11)
F1 0.0398(11) 0.0598(14) 0.0474(16) 0.0003(10) 0.0056(10) 0.0146(9)
F2 0.0739(16) 0.0497(13) 0.0521(17) -0.0022(10) 0.0318(13) -0.0200(11)
F3 0.0586(15) 0.0840(18) 0.0553(18) 0.0031(13) 0.0337(13) 0.0237(13)
F4 0.0538(13) 0.0696(15) 0.0286(15) 0.0003(10) 0.0088(11) -0.0002(11)

loop_
_atom_type_symbol
_atom_type_description
_atom_type_scat_dispersion_real
_atom_type_scat_dispersion_imag
_atom_type_scat_source
C C 0.0033 0.0016 'International Tables Vol C Tables 4.2.6.8 and 6.1.1.4'
H H 0.0000 0.0000 'International Tables Vol C Tables 4.2.6.8 and 6.1.1.4'
N N 0.0061 0.0033 'International Tables Vol C Tables 4.2.6.8 and 6.1.1.4'
F F 0.0171 0.0103 'International Tables Vol C Tables 4.2.6.8 and 6.1.1.4'
Pd Pd -0.9988 1.0072 'International Tables Vol C Tables 4.2.6.8 and 6.1.1.4'

loop_
_geom_angle_atom_site_label_1
_geom_angle_atom_site_label_2
_geom_angle_atom_site_label_3
_geom_angle
_geom_angle_site_symmetry_1
_geom_angle_site_symmetry_3
_geom_angle_publ_flag
C7 Pd1 C9 86.06(13) . . ?
C7 Pd1 N1 177.30(11) . . ?
C9 Pd1 N1 93.06(11) . . ?
C7 Pd1 N2 97.96(12) . . ?
C9 Pd1 N2 175.68(11) . . ?
N1 Pd1 N2 82.86(10) . . ?
C4 N1 C1 110.7(3) . . ?
C4 N1 C3 108.0(3) . . ?
C1 N1 C3 107.7(3) . . ?
C4 N1 Pd1 110.4(2) . . ?
C1 N1 Pd1 105.85(18) . . ?
C3 N1 Pd1 114.14(19) . . ?
C5 N2 C6 107.9(3) . . ?
C5 N2 C2 111.4(3) . . ?
C6 N2 C2 107.1(3) . . ?
C5 N2 Pd1 110.76(19) . . ?
C6 N2 Pd1 115.7(2) . . ?
C2 N2 Pd1 103.8(2) . . ?
N1 C1 C2 111.6(3) . . ?
N2 C2 C1 111.2(3) . . ?
F1 C7 C8 104.1(3) . . ?
F1 C7 Pd1 112.7(2) . . ?
C8 C7 Pd1 117.3(2) . . ?
F4 C8 F2 106.4(3) . . ?
F4 C8 F3 105.0(3) . . ?
F2 C8 F3 104.5(3) . . ?
F4 C8 C7 113.0(3) . . ?
F2 C8 C7 114.5(3) . . ?
F3 C8 C7 112.6(3) . . ?

loop_
_geom_bond_atom_site_label_1
_geom_bond_atom_site_label_2
_geom_bond_distance
_geom_bond_site_symmetry_2
_geom_bond_publ_flag
Pd1 C7 2.021(3) . ?
Pd1 C9 2.083(3) . ?
Pd1 N1 2.177(2) . ?
Pd1 N2 2.216(3) . ?
N1 C4 1.478(4) . ?
N1 C1 1.479(5) . ?
N1 C3 1.482(4) . ?
N2 C5 1.477(4) . ?
N2 C6 1.477(4) . ?
N2 C2 1.480(4) . ?
C1 C2 1.500(5) . ?
C7 F1 1.391(4) . ?
C7 C8 1.502(5) . ?
C8 F4 1.337(4) . ?
C8 F2 1.338(4) . ?
C8 F3 1.366(4) . ?

loop_
_geom_torsion_atom_site_label_1
_geom_torsion_atom_site_label_2
_geom_torsion_atom_site_label_3
_geom_torsion_atom_site_label_4
_geom_torsion
_geom_torsion_site_symmetry_1
_geom_torsion_site_symmetry_2
_geom_torsion_site_symmetry_3
_geom_torsion_site_symmetry_4
_geom_torsion_publ_flag
C7 Pd1 N1 C4 -144(3) . . . . ?
C9 Pd1 N1 C4 -73.1(2) . . . . ?
N2 Pd1 N1 C4 108.3(2) . . . . ?
C7 Pd1 N1 C1 96(3) . . . . ?
C9 Pd1 N1 C1 167.1(2) . . . . ?
N2 Pd1 N1 C1 -11.5(2) . . . . ?
C7 Pd1 N1 C3 -22(3) . . . . ?
C9 Pd1 N1 C3 48.8(3) . . . . ?
N2 Pd1 N1 C3 -129.8(3) . . . . ?
C7 Pd1 N2 C5 -74.2(2) . . . . ?
C9 Pd1 N2 C5 84.1(14) . . . . ?
N1 Pd1 N2 C5 103.2(2) . . . . ?
C7 Pd1 N2 C6 49.0(2) . . . . ?
C9 Pd1 N2 C6 -152.7(13) . . . . ?
N1 Pd1 N2 C6 -133.6(2) . . . . ?
C7 Pd1 N2 C2 166.1(2) . . . . ?
C9 Pd1 N2 C2 -35.6(15) . . . . ?
N1 Pd1 N2 C2 -16.5(2) . . . . ?
C4 N1 C1 C2 -80.8(3) . . . . ?
C3 N1 C1 C2 161.3(3) . . . . ?
Pd1 N1 C1 C2 38.9(3) . . . . ?
C5 N2 C2 C1 -76.4(4) . . . . ?
C6 N2 C2 C1 165.8(3) . . . . ?
Pd1 N2 C2 C1 42.8(3) . . . . ?
N1 C1 C2 N2 -58.4(4) . . . . ?
C9 Pd1 C7 F1 -151.0(2) . . . . ?
N1 Pd1 C7 F1 -80(3) . . . . ?
N2 Pd1 C7 F1 27.4(2) . . . . ?
C9 Pd1 C7 C8 88.1(3) . . . . ?
N1 Pd1 C7 C8 159(2) . . . . ?
N2 Pd1 C7 C8 -93.5(3) . . . . ?
F1 C7 C8 F4 171.7(3) . . . . ?
Pd1 C7 C8 F4 -63.0(4) . . . . ?
F1 C7 C8 F2 -66.2(3) . . . . ?
Pd1 C7 C8 F2 59.1(4) . . . . ?
F1 C7 C8 F3 53.0(4) . . . . ?
Pd1 C7 C8 F3 178.3(2) . . . . ?
